data_7011625
loop_
_publ_author_name
'Gibson, Vernon C.'
'Graham, Andrew J.'
'Ormsby, Daniel L.'
'Ward, Brian P.'
'White, Andrew J. P.'
'Williams, David J.'

_publ_section_title
;
 The effect of Br\/onsted acids on the stability of oxo-alkoxide and
 imido-alkoxide complexes of molybdenum
;
_journal_issue 13
_journal_name_full 'Journal of the Chemical Society, Dalton Transactions'
_journal_page_first 2597
_journal_paper_doi 10.1039/b202281h
_journal_year 2002
_chemical_formula_sum 'C83.5 H130 Mo4 N6 O8'
_chemical_formula_weight 1729.70
_chemical_name_systematic
; 
? 
;
_space_group_IT_number 2
_symmetry_cell_setting triclinic
_symmetry_space_group_name_Hall '-P 1'
_symmetry_space_group_name_H-M 'P -1'
_atom_sites_solution_hydrogens geom
_atom_sites_solution_primary direct
_atom_sites_solution_secondary difmap
_audit_creation_method SHELXL
_cell_angle_alpha 97.763(11)
_cell_angle_beta 108.433(10)
_cell_angle_gamma 113.899(11)
_cell_formula_units_Z 1
_cell_length_a 12.2759(15)
_cell_length_b 15.073(2)
_cell_length_c 15.1840(15)
_cell_measurement_reflns_used 27
_cell_measurement_temperature 293(2)
_cell_measurement_theta_max 27.77
_cell_measurement_theta_min 11.27
_cell_volume 2322.0(6)
_computing_cell_refinement 'Siemens XSCANS'
_computing_data_collection 'Siemens XSCANS'
_computing_data_reduction 'Siemens SHELXTL'
_computing_molecular_graphics 'Siemens SHELXTL'
_computing_publication_material 'Siemens SHELXTL'
_computing_structure_refinement 'SHELXL-93 (Sheldrick, 1993)'
_computing_structure_solution 'SHELXS-86 (Sheldrick, 1990)'
_diffrn_ambient_temperature 293(2)
_diffrn_measurement_device 'Siemens P4'
_diffrn_measurement_method '\w scans'
_diffrn_radiation_monochromator graphite
_diffrn_radiation_source 'fine-focus sealed tube'
_diffrn_radiation_type CuK\a
_diffrn_radiation_wavelength 1.54178
_diffrn_reflns_av_R_equivalents 0.0421
_diffrn_reflns_av_sigmaI/netI 0.0675
_diffrn_reflns_limit_h_max 13
_diffrn_reflns_limit_h_min 0
_diffrn_reflns_limit_k_max 14
_diffrn_reflns_limit_k_min -15
_diffrn_reflns_limit_l_max 16
_diffrn_reflns_limit_l_min -17
_diffrn_reflns_number 7048
_diffrn_reflns_theta_max 59.99
_diffrn_reflns_theta_min 3.22
_diffrn_standards_interval_count 97
_diffrn_standards_number 3
_exptl_absorpt_coefficient_mu 4.714
_exptl_absorpt_correction_T_max 0.4550
_exptl_absorpt_correction_T_min 0.0428
_exptl_absorpt_correction_type empirical
_exptl_crystal_colour 'Ruby red'
_exptl_crystal_density_diffrn 1.237
_exptl_crystal_description prisms
_exptl_crystal_F_000 905
_exptl_crystal_size_max 0.32
_exptl_crystal_size_mid 0.28
_exptl_crystal_size_min 0.27
_refine_diff_density_max 1.024
_refine_diff_density_min -0.732
_refine_diff_density_rms 0.099
_refine_ls_extinction_coef 0.00029(11)
_refine_ls_extinction_expression Fc^*^=kFc[1+0.001xFc^2^\l^3^/sin(2\q)]^-1/4^
_refine_ls_extinction_method SHELXL
_refine_ls_goodness_of_fit_all 1.034
_refine_ls_goodness_of_fit_obs 1.084
_refine_ls_matrix_type full
_refine_ls_number_parameters 471
_refine_ls_number_reflns 6038
_refine_ls_number_restraints 22
_refine_ls_restrained_S_all 1.081
_refine_ls_restrained_S_obs 1.082
_refine_ls_R_factor_all 0.1001
_refine_ls_R_factor_obs 0.0579
_refine_ls_shift/esd_max 0.004
_refine_ls_shift/esd_mean 0.000
_refine_ls_structure_factor_coef Fsqd
_refine_ls_weighting_details 'w=1/[\s^2^(Fo^2^)+(0.1008P)^2^+0.1421P] where P=(Fo^2^+2Fc^2^)/3'
_refine_ls_weighting_scheme calc
_refine_ls_wR_factor_all 0.1644
_refine_ls_wR_factor_obs 0.1367
_reflns_number_observed 4687
_reflns_number_total 6652
_reflns_observed_criterion >2sigma(I)
_cod_data_source_file b202281h.txt
_cod_data_source_block VG0020
_cod_depositor_comments
;
The following automatic conversions were performed:
'_symmetry_cell_setting' value 'Triclinic' changed to 'triclinic'
according to '/home/saulius/struct/CIF-dictionaries/cif_core.dic'
dictionary named 'cif_core.dic' version 2.4.1 from
2010-06-29.

'_exptl_absorpt_correction_type' value 'Empirical' changed to
'empirical' according to
'/home/saulius/struct/CIF-dictionaries/cif_core.dic' dictionary named
'cif_core.dic' version 2.4.1 from 2010-06-29.

Automatic conversion script
Id: cif_fix_enum 1527 2010-12-29 10:47:43Z saulius 

The following automatic conversions were performed:

'_refine_ls_weighting_scheme' value 'calc
w=1/[\s^2^(Fo^2^)+(0.1008P)^2^+0.1421P] where P=(Fo^2^+2Fc^2^)/3' was
changed to 'calc'. New tag '_refine_ls_weighting_details' was
created. The value of the new tag was set to
'w=1/[\s^2^(Fo^2^)+(0.1008P)^2^+0.1421P] where P=(Fo^2^+2Fc^2^)/3'.

Automatic conversion script
Id: cif_fix_values 3143 2015-03-26 13:38:13Z robertas 
;
_cod_original_cell_volume 2322.0(5)
_cod_original_sg_symbol_H-M P-1
_cod_original_formula_sum 'C83.50 H130 N6 O8 Mo4'
_cod_database_code 7011625

loop_
_symmetry_equiv_pos_as_xyz
'x, y, z'
'-x, -y, -z'

loop_
_atom_site_aniso_label
_atom_site_aniso_U_11
_atom_site_aniso_U_22
_atom_site_aniso_U_33
_atom_site_aniso_U_23
_atom_site_aniso_U_13
_atom_site_aniso_U_12
Mo1 0.0494(4) 0.0494(3) 0.0469(3) 0.0160(2) 0.0210(2) 0.0250(2)
Mo2 0.0580(5) 0.0444(3) 0.0569(3) 0.0167(2) 0.0221(3) 0.0224(3)
O1 0.035(3) 0.050(2) 0.064(2) 0.014(2) 0.010(2) 0.012(2)
O2 0.026(2) 0.040(2) 0.047(2) 0.0157(13) 0.025(2) 0.022(2)
O3 0.051(3) 0.058(2) 0.060(2) 0.026(2) 0.033(2) 0.025(2)
O4 0.077(5) 0.062(3) 0.133(5) 0.034(3) 0.074(4) 0.048(3)
N1 0.069(5) 0.056(3) 0.044(2) 0.011(2) 0.019(3) 0.030(3)
N2 0.038(4) 0.057(3) 0.059(3) 0.018(2) 0.020(2) 0.029(3)
N3 0.070(5) 0.046(3) 0.076(3) 0.019(2) 0.028(3) 0.028(3)
C1 0.098(9) 0.079(5) 0.133(8) 0.033(5) 0.070(7) 0.057(6)
C2 0.121(11) 0.111(7) 0.177(11) 0.076(8) 0.091(9) 0.084(8)
C3 0.094(10) 0.117(8) 0.183(13) 0.052(8) 0.074(9) 0.064(8)
C4 0.181(16) 0.118(8) 0.167(12) 0.058(8) 0.115(12) 0.104(10)
C5 0.069(6) 0.077(4) 0.056(3) 0.015(3) 0.030(4) 0.042(4)
C6 0.088(8) 0.091(5) 0.081(5) 0.027(4) 0.049(5) 0.055(5)
C7 0.097(10) 0.164(10) 0.087(6) 0.020(6) 0.060(6) 0.068(8)
C8 0.158(15) 0.205(14) 0.084(7) 0.024(8) 0.075(9) 0.105(13)
C9 0.120(11) 0.158(10) 0.058(4) 0.000(5) 0.034(6) 0.063(9)
C10 0.094(8) 0.099(5) 0.056(4) 0.017(3) 0.027(4) 0.059(6)
C11 0.070(7) 0.096(6) 0.093(5) 0.017(4) 0.040(5) 0.045(5)
C12 0.130(12) 0.135(9) 0.098(7) 0.039(6) 0.040(7) 0.075(9)
C13 0.095(10) 0.112(8) 0.139(10) 0.029(7) 0.057(8) 0.026(7)
C14 0.069(7) 0.094(5) 0.069(4) -0.005(4) 0.016(4) 0.039(5)
C15 0.092(9) 0.133(9) 0.087(6) -0.002(6) 0.004(6) 0.055(7)
C16 0.097(10) 0.132(9) 0.143(10) 0.049(8) 0.054(8) 0.035(8)
C17 0.046(5) 0.077(4) 0.052(3) 0.014(3) 0.019(3) 0.029(4)
C18 0.071(6) 0.079(4) 0.067(4) 0.024(3) 0.028(4) 0.046(4)
C19 0.086(8) 0.112(7) 0.085(5) 0.032(5) 0.018(5) 0.065(6)
C20 0.066(7) 0.124(8) 0.090(6) 0.031(5) 0.014(5) 0.046(6)
C21 0.056(7) 0.107(6) 0.095(6) 0.018(5) 0.033(5) 0.023(5)
C22 0.053(6) 0.084(5) 0.072(4) 0.019(3) 0.031(4) 0.032(4)
C23 0.069(6) 0.071(4) 0.075(4) 0.027(3) 0.019(4) 0.040(4)
C24 0.081(8) 0.098(6) 0.115(7) 0.048(5) 0.051(6) 0.045(6)
C25 0.123(11) 0.096(6) 0.126(8) 0.044(6) 0.037(7) 0.075(7)
C26 0.068(7) 0.110(6) 0.102(6) 0.048(5) 0.048(5) 0.040(6)
C27 0.105(11) 0.125(9) 0.160(11) 0.067(8) 0.054(9) 0.015(8)
C28 0.134(12) 0.185(12) 0.083(6) 0.062(7) 0.059(7) 0.053(10)
C29 0.064(6) 0.049(3) 0.090(5) 0.024(3) 0.027(4) 0.028(4)
C30 0.082(7) 0.055(4) 0.101(6) 0.020(4) 0.023(5) 0.025(4)
C31 0.082(8) 0.056(4) 0.137(8) 0.023(5) 0.021(6) 0.009(5)
C32 0.093(9) 0.064(5) 0.156(10) 0.042(6) 0.052(8) 0.023(5)
C33 0.085(8) 0.073(5) 0.130(8) 0.050(5) 0.052(6) 0.028(5)
C34 0.071(7) 0.061(4) 0.107(6) 0.036(4) 0.045(5) 0.035(4)
C35 0.136(12) 0.063(5) 0.098(7) 0.008(4) 0.013(7) 0.013(6)
C36 0.282(30) 0.439(38) 0.197(19) 0.159(22) 0.183(21) 0.257(29)
C37 0.214(20) 0.138(11) 0.115(9) 0.015(8) -0.011(11) 0.065(12)
C38 0.078(7) 0.070(4) 0.091(5) 0.035(4) 0.043(5) 0.035(4)
C39 0.102(11) 0.138(10) 0.128(9) -0.008(7) 0.044(8) 0.048(8)
C40 0.157(14) 0.105(7) 0.130(9) 0.060(7) 0.015(9) 0.028(8)

loop_
_atom_site_label
_atom_site_type_symbol
_atom_site_fract_x
_atom_site_fract_y
_atom_site_fract_z
_atom_site_U_iso_or_equiv
_atom_site_thermal_displace_type
_atom_site_occupancy
_atom_site_calc_flag
_atom_site_refinement_flags
_atom_site_disorder_group
Mo1 Mo 0.90347(6) 0.46913(3) 0.36394(3) 0.0476(2) Uani 1 d . .
Mo2 Mo 0.94774(6) 0.30200(3) 0.47729(3) 0.0541(2) Uani 1 d . .
O1 O 0.8411(5) 0.3283(3) 0.3831(3) 0.0561(13) Uani 1 d . .
O2 O 1.0739(4) 0.4708(2) 0.4816(2) 0.0324(9) Uani 1 d . .
O3 O 1.0153(5) 0.6218(3) 0.4050(3) 0.0531(12) Uani 1 d . .
O4 O 1.0835(6) 0.2926(4) 0.4687(5) 0.076(2) Uani 1 d . .
N1 N 0.9415(6) 0.4403(4) 0.2678(3) 0.058(2) Uani 1 d . .
N2 N 0.7513(6) 0.4631(4) 0.3126(4) 0.0489(14) Uani 1 d . .
N3 N 0.8427(7) 0.1825(4) 0.4729(4) 0.064(2) Uani 1 d . .
C1 C 1.1556(12) 0.2338(7) 0.4733(8) 0.092(3) Uani 1 d . .
C2 C 1.1072(13) 0.1519(8) 0.5197(10) 0.114(4) Uani 1 d . .
H2A H 1.1209(13) 0.1827(8) 0.5845(10) 0.171 Uiso 1 calc R .
H2B H 1.1541(13) 0.1139(8) 0.5223(10) 0.171 Uiso 1 calc R .
H2C H 1.0156(13) 0.1070(8) 0.4817(10) 0.171 Uiso 1 calc R .
C3 C 1.2996(12) 0.3099(9) 0.5346(10) 0.120(4) Uani 1 d . .
H3A H 1.3113(12) 0.3383(9) 0.5995(10) 0.181 Uiso 1 calc R .
H3B H 1.3269(12) 0.3635(9) 0.5059(10) 0.181 Uiso 1 calc R .
H3C H 1.3511(12) 0.2757(9) 0.5369(10) 0.181 Uiso 1 calc R .
C4 C 1.1361(15) 0.1892(9) 0.3727(10) 0.129(5) Uani 1 d . .
H4A H 1.1676(15) 0.2428(9) 0.3449(10) 0.194 Uiso 1 calc R .
H4B H 1.0447(15) 0.1445(9) 0.3337(10) 0.194 Uiso 1 calc R .
H4C H 1.1833(15) 0.1515(9) 0.3743(10) 0.194 Uiso 1 calc R .
C5 C 0.9579(9) 0.4201(6) 0.1808(5) 0.064(2) Uani 1 d . .
C6 C 1.0853(11) 0.4635(7) 0.1831(6) 0.078(3) Uani 1 d . .
C7 C 1.0930(13) 0.4408(10) 0.0948(7) 0.109(4) Uani 1 d . .
H7A H 1.1750(13) 0.4693(10) 0.0933(7) 0.131 Uiso 1 calc R .
C8 C 0.9888(18) 0.3798(12) 0.0109(8) 0.137(5) Uani 1 d . .
H8A H 1.0001(18) 0.3667(12) -0.0463(8) 0.164 Uiso 1 calc R .
C9 C 0.8654(15) 0.3368(10) 0.0095(7) 0.118(4) Uani 1 d . .
H9A H 0.7942(15) 0.2939(10) -0.0489(7) 0.141 Uiso 1 calc R .
C10 C 0.8451(11) 0.3555(7) 0.0916(5) 0.080(3) Uani 1 d . .
C11 C 1.2038(10) 0.5276(7) 0.2795(7) 0.084(3) Uani 1 d . .
H11A H 1.1780(10) 0.5631(7) 0.3213(7) 0.100 Uiso 1 calc R .
C12 C 1.2456(13) 0.4600(9) 0.3302(8) 0.118(4) Uani 1 d . .
H12A H 1.1733(13) 0.4104(9) 0.3386(8) 0.177 Uiso 1 calc R .
H12B H 1.3162(13) 0.5007(9) 0.3928(8) 0.177 Uiso 1 calc R .
H12C H 1.2739(13) 0.4259(9) 0.2915(8) 0.177 Uiso 1 calc R .
C13 C 1.3155(12) 0.6076(9) 0.2647(9) 0.123(4) Uani 1 d . .
H13A H 1.2861(12) 0.6493(9) 0.2324(9) 0.184 Uiso 1 calc R .
H13B H 1.3443(12) 0.5746(9) 0.2255(9) 0.184 Uiso 1 calc R .
H13C H 1.3866(12) 0.6494(9) 0.3268(9) 0.184 Uiso 1 calc R .
C14 C 0.7102(10) 0.3098(7) 0.0909(6) 0.084(3) Uani 1 d . .
H14A H 0.7133(10) 0.3576(7) 0.1434(6) 0.101 Uiso 1 calc R .
C15 C 0.6043(12) 0.2984(9) -0.0027(7) 0.116(4) Uani 1 d . .
H15A H 0.6301(12) 0.3622(9) -0.0166(7) 0.175 Uiso 1 calc R .
H15B H 0.5239(12) 0.2782(9) 0.0052(7) 0.175 Uiso 1 calc R .
H15C H 0.5923(12) 0.2474(9) -0.0555(7) 0.175 Uiso 1 calc R .
C16 C 0.6714(13) 0.2109(9) 0.1135(10) 0.128(5) Uani 1 d . .
H16A H 0.5852(13) 0.1855(9) 0.1120(10) 0.193 Uiso 1 calc R .
H16B H 0.7319(13) 0.2210(9) 0.1770(10) 0.193 Uiso 1 calc R .
H16C H 0.6721(13) 0.1625(9) 0.0658(10) 0.193 Uiso 1 calc R .
C17 C 0.6269(8) 0.4409(5) 0.2478(4) 0.060(2) Uani 1 d . .
C18 C 0.6152(9) 0.5087(6) 0.1940(5) 0.068(2) Uani 1 d . .
C19 C 0.4898(11) 0.4790(8) 0.1255(6) 0.092(3) Uani 1 d . .
H19A H 0.4777(11) 0.5211(8) 0.0884(6) 0.111 Uiso 1 calc R .
C20 C 0.3849(11) 0.3899(8) 0.1117(7) 0.099(3) Uani 1 d . .
H20A H 0.3035(11) 0.3702(8) 0.0632(7) 0.118 Uiso 1 calc R .
C21 C 0.3998(10) 0.3295(8) 0.1693(7) 0.093(3) Uani 1 d . .
H21A H 0.3263(10) 0.2706(8) 0.1609(7) 0.111 Uiso 1 calc R .
C22 C 0.5177(9) 0.3519(6) 0.2386(5) 0.069(2) Uani 1 d . .
C23 C 0.7339(9) 0.6068(6) 0.2096(6) 0.072(3) Uani 1 d . .
H23A H 0.7956(9) 0.6290(6) 0.2777(6) 0.086 Uiso 1 calc R .
C24 C 0.8011(11) 0.5895(7) 0.1470(8) 0.092(3) Uani 1 d . .
H24A H 0.8756(11) 0.6526(7) 0.1584(8) 0.139 Uiso 1 calc R .
H24B H 0.7416(11) 0.5643(7) 0.0797(8) 0.139 Uiso 1 calc R .
H24C H 0.8291(11) 0.5406(7) 0.1631(8) 0.139 Uiso 1 calc R .
C25 C 0.6993(12) 0.6912(7) 0.1939(8) 0.110(4) Uani 1 d . .
H25A H 0.6566(12) 0.7004(7) 0.2348(8) 0.164 Uiso 1 calc R .
H25B H 0.6419(12) 0.6731(7) 0.1269(8) 0.164 Uiso 1 calc R .
H25C H 0.7776(12) 0.7534(7) 0.2101(8) 0.164 Uiso 1 calc R .
C26 C 0.5356(10) 0.2894(7) 0.3061(7) 0.088(3) Uani 1 d . .
H26A H 0.6129(10) 0.2831(7) 0.3089(7) 0.106 Uiso 1 calc R .
C27 C 0.4232(13) 0.1816(9) 0.2708(10) 0.142(6) Uani 1 d . .
H27A H 0.4059(13) 0.1490(9) 0.2055(10) 0.213 Uiso 1 calc R .
H27B H 0.3466(13) 0.1839(9) 0.2720(10) 0.213 Uiso 1 calc R .
H27C H 0.4461(13) 0.1438(9) 0.3127(10) 0.213 Uiso 1 calc R .
C28 C 0.5640(14) 0.3412(10) 0.4070(7) 0.136(5) Uani 1 d . .
H28A H 0.5747(14) 0.2990(10) 0.4475(7) 0.204 Uiso 1 calc R .
H28B H 0.4929(14) 0.3532(10) 0.4071(7) 0.204 Uiso 1 calc R .
H28C H 0.6428(14) 0.4051(10) 0.4318(7) 0.204 Uiso 1 calc R .
C29 C 0.7556(9) 0.0862(5) 0.4742(6) 0.068(2) Uani 1 d . .
C30 C 0.6633(10) 0.0117(6) 0.3839(7) 0.087(3) Uani 1 d . .
C31 C 0.5776(11) -0.0800(6) 0.3906(9) 0.108(4) Uani 1 d . .
H31A H 0.5154(11) -0.1320(6) 0.3333(9) 0.130 Uiso 1 calc R .
C32 C 0.5811(12) -0.0964(7) 0.4754(10) 0.109(4) Uani 1 d . .
H32A H 0.5217(12) -0.1586(7) 0.4761(10) 0.130 Uiso 1 calc R .
C33 C 0.6709(11) -0.0226(6) 0.5608(8) 0.095(3) Uani 1 d . .
H33A H 0.6717(11) -0.0358(6) 0.6191(8) 0.114 Uiso 1 calc R .
C34 C 0.7613(9) 0.0712(5) 0.5641(7) 0.074(2) Uani 1 d . .
C35 C 0.6676(14) 0.0285(7) 0.2894(8) 0.124(5) Uani 1 d . .
H35A H 0.7133(14) 0.1020(7) 0.3000(8) 0.148 Uiso 1 calc R .
C36 C 0.7362(23) -0.0168(19) 0.2537(15) 0.243(12) Uani 1 d . .
H36A H 0.7361(23) -0.0038(19) 0.1935(15) 0.365 Uiso 1 calc R .
H36B H 0.6931(23) -0.0889(19) 0.2432(15) 0.365 Uiso 1 calc R .
H36C H 0.8246(23) 0.0126(19) 0.3010(15) 0.365 Uiso 1 calc R .
C37 C 0.5277(18) -0.0158(11) 0.2088(10) 0.188(9) Uani 1 d . .
H37A H 0.4808(18) 0.0132(11) 0.2309(10) 0.281 Uiso 1 calc R .
H37B H 0.4827(18) -0.0884(11) 0.1949(10) 0.281 Uiso 1 calc R .
H37C H 0.5330(18) 0.0005(11) 0.1508(10) 0.281 Uiso 1 calc R .
C38 C 0.8618(10) 0.1521(6) 0.6599(6) 0.076(3) Uani 1 d . .
H38A H 0.9335(10) 0.1984(6) 0.6463(6) 0.092 Uiso 1 calc R .
C39 C 0.8057(13) 0.2145(10) 0.6958(9) 0.132(5) Uani 1 d . .
H39A H 0.7705(13) 0.2397(10) 0.6453(9) 0.199 Uiso 1 calc R .
H39B H 0.8734(13) 0.2708(10) 0.7519(9) 0.199 Uiso 1 calc R .
H39C H 0.7377(13) 0.1727(10) 0.7132(9) 0.199 Uiso 1 calc R .
C40 C 0.9196(14) 0.1091(9) 0.7343(9) 0.152(6) Uani 1 d . .
H40A H 0.9535(14) 0.0704(9) 0.7072(9) 0.229 Uiso 1 calc R .
H40B H 0.8533(14) 0.0656(9) 0.7522(9) 0.229 Uiso 1 calc R .
H40C H 0.9890(14) 0.1637(9) 0.7910(9) 0.229 Uiso 1 calc R .
C51 C 1.2125(71) -0.0268(62) 0.9938(65) 0.219(37) Uiso 0.25 d PDU -1
H51A H 1.2759(71) 0.0253(62) 0.9798(65) 0.328 Uiso 0.25 calc PR -1
H51B H 1.2110(71) -0.0904(62) 0.9726(65) 0.328 Uiso 0.25 calc PR -1
H51C H 1.2354(71) -0.0089(62) 1.0626(65) 0.328 Uiso 0.25 calc PR -1
C52 C 1.0847(85) -0.0365(69) 0.9428(61) 0.271(39) Uiso 0.25 d PDU -1
H52A H 1.0579(85) -0.0554(69) 0.8728(61) 0.325 Uiso 0.25 calc PR -1
H52B H 1.0815(85) 0.0257(69) 0.9644(61) 0.325 Uiso 0.25 calc PR -1
C53 C 1.0068(64) -0.1181(38) 0.9724(68) 0.236(32) Uiso 0.25 d PDU -1
H53A H 1.0596(64) -0.1414(38) 1.0148(68) 0.283 Uiso 0.25 calc PR -1
H53B H 0.9365(64) -0.1753(38) 0.9167(68) 0.283 Uiso 0.25 calc PR -1
C54 C 0.9575(81) -0.0665(51) 1.0242(58) 0.220(30) Uiso 0.25 d PDU -1
H54A H 0.8699(81) -0.1123(51) 1.0162(58) 0.264 Uiso 0.25 calc PR -1
H54B H 1.0143(81) -0.0359(51) 1.0931(58) 0.264 Uiso 0.25 calc PR -1
C55 C 0.9588(77) 0.0099(42) 0.9757(45) 0.184(26) Uiso 0.25 d PDU -1
H55A H 0.9318(77) -0.0168(42) 0.9063(45) 0.221 Uiso 0.25 calc PR -1
H55B H 1.0443(77) 0.0696(42) 1.0032(45) 0.221 Uiso 0.25 calc PR -1
C56 C 0.8635(47) 0.0321(50) 0.9966(52) 0.215(31) Uiso 0.25 d PDU -1
H56A H 0.8103(47) 0.0438(50) 0.9417(52) 0.258 Uiso 0.25 calc PR -1
H56B H 0.8073(47) -0.0221(50) 1.0146(52) 0.258 Uiso 0.25 calc PR -1
C57 C 0.9482(67) 0.1243(46) 1.0780(44) 0.161(23) Uiso 0.25 d PDU -1
H57A H 0.8962(67) 0.1478(46) 1.0994(44) 0.241 Uiso 0.25 calc PR -1
H57B H 1.0039(67) 0.1757(46) 1.0583(44) 0.241 Uiso 0.25 calc PR -1
H57C H 1.0007(67) 0.1104(46) 1.1305(44) 0.241 Uiso 0.25 calc PR -1

loop_
_atom_type_symbol
_atom_type_description
_atom_type_scat_dispersion_real
_atom_type_scat_dispersion_imag
_atom_type_scat_source
C C 0.0181 0.0091 'International Tables Vol C Tables 4.2.6.8 and 6.1.1.4'
H H 0.0000 0.0000 'International Tables Vol C Tables 4.2.6.8 and 6.1.1.4'
N N 0.0311 0.0180 'International Tables Vol C Tables 4.2.6.8 and 6.1.1.4'
O O 0.0492 0.0322 'International Tables Vol C Tables 4.2.6.8 and 6.1.1.4'
Mo Mo -0.0483 2.7339 'International Tables Vol C Tables 4.2.6.8 and 6.1.1.4'

loop_
_geom_angle_atom_site_label_1
_geom_angle_atom_site_label_2
_geom_angle_atom_site_label_3
_geom_angle
_geom_angle_site_symmetry_1
_geom_angle_site_symmetry_3
_geom_angle_publ_flag
N1 Mo1 N2 105.8(3) . . ?
N1 Mo1 O3 97.1(2) . . ?
N2 Mo1 O3 98.4(2) . . ?
N1 Mo1 O1 96.4(2) . . ?
N2 Mo1 O1 97.7(2) . . ?
O3 Mo1 O1 155.3(2) . . ?
N1 Mo1 O2 96.9(2) . . ?
N2 Mo1 O2 156.1(2) . . ?
O3 Mo1 O2 85.8(2) . . ?
O1 Mo1 O2 72.11(15) . . ?
N1 Mo1 O2 160.9(2) . 2_766 ?
N2 Mo1 O2 92.2(2) . 2_766 ?
O3 Mo1 O2 73.81(15) . 2_766 ?
O1 Mo1 O2 87.0(2) . 2_766 ?
O2 Mo1 O2 66.2(2) . 2_766 ?
N3 Mo2 O4 105.1(3) . . ?
N3 Mo2 O3 102.3(2) . 2_766 ?
O4 Mo2 O3 113.3(3) . 2_766 ?
N3 Mo2 O1 101.7(2) . . ?
O4 Mo2 O1 122.2(3) . . ?
O3 Mo2 O1 109.4(2) 2_766 . ?
N3 Mo2 O2 173.8(3) . . ?
O4 Mo2 O2 81.0(2) . . ?
O3 Mo2 O2 75.8(2) 2_766 . ?
O1 Mo2 O2 73.7(2) . . ?
Mo2 O1 Mo1 121.0(2) . . ?
Mo1 O2 Mo1 113.8(2) . 2_766 ?
Mo1 O2 Mo2 93.02(13) . . ?
Mo1 O2 Mo2 90.68(12) 2_766 . ?
Mo2 O3 Mo1 119.7(2) 2_766 . ?
C1 O4 Mo2 148.2(6) . . ?
C5 N1 Mo1 171.3(6) . . ?
C17 N2 Mo1 163.5(5) . . ?
C29 N3 Mo2 176.7(6) . . ?
O4 C1 C4 108.3(9) . . ?
O4 C1 C2 109.8(9) . . ?
C4 C1 C2 111.2(9) . . ?
O4 C1 C3 106.4(8) . . ?
C4 C1 C3 110.1(11) . . ?
C2 C1 C3 110.9(10) . . ?
N1 C5 C6 119.3(7) . . ?
N1 C5 C10 119.4(9) . . ?
C6 C5 C10 121.3(8) . . ?
C7 C6 C5 115.8(9) . . ?
C7 C6 C11 123.9(11) . . ?
C5 C6 C11 120.3(8) . . ?
C8 C7 C6 123.8(13) . . ?
C7 C8 C9 120.1(11) . . ?
C10 C9 C8 121.5(11) . . ?
C9 C10 C5 117.5(11) . . ?
C9 C10 C14 122.1(9) . . ?
C5 C10 C14 120.4(8) . . ?
C12 C11 C13 111.3(10) . . ?
C12 C11 C6 110.3(8) . . ?
C13 C11 C6 111.3(9) . . ?
C16 C14 C10 113.2(9) . . ?
C16 C14 C15 110.0(9) . . ?
C10 C14 C15 113.8(9) . . ?
N2 C17 C22 118.9(6) . . ?
N2 C17 C18 118.7(7) . . ?
C22 C17 C18 122.4(8) . . ?
C19 C18 C17 116.1(8) . . ?
C19 C18 C23 122.8(7) . . ?
C17 C18 C23 121.0(7) . . ?
C20 C19 C18 121.9(9) . . ?
C19 C20 C21 119.8(9) . . ?
C22 C21 C20 122.8(10) . . ?
C21 C22 C17 116.7(8) . . ?
C21 C22 C26 123.8(9) . . ?
C17 C22 C26 119.5(8) . . ?
C24 C23 C18 111.2(7) . . ?
C24 C23 C25 111.5(8) . . ?
C18 C23 C25 111.8(8) . . ?
C28 C26 C22 112.1(9) . . ?
C28 C26 C27 110.4(10) . . ?
C22 C26 C27 114.2(9) . . ?
C34 C29 C30 123.3(7) . . ?
C34 C29 N3 118.7(7) . . ?
C30 C29 N3 117.9(7) . . ?
C31 C30 C29 114.9(9) . . ?
C31 C30 C35 123.6(9) . . ?
C29 C30 C35 121.2(8) . . ?
C32 C31 C30 123.0(10) . . ?
C31 C32 C33 120.4(9) . . ?
C32 C33 C34 122.2(10) . . ?
C33 C34 C29 116.2(8) . . ?
C33 C34 C38 121.5(8) . . ?
C29 C34 C38 122.3(7) . . ?
C36 C35 C30 113.0(12) . . ?
C36 C35 C37 108.2(13) . . ?
C30 C35 C37 111.0(13) . . ?
C40 C38 C39 113.5(10) . . ?
C40 C38 C34 112.6(7) . . ?
C39 C38 C34 110.2(9) . . ?
C51 C52 C53 100.0(22) . . ?
C52 C53 C54 100.5(21) . . ?
C55 C54 C53 100.8(20) . . ?
C54 C55 C56 100.6(22) . . ?
C57 C56 C55 100.8(22) . . ?

loop_
_geom_bond_atom_site_label_1
_geom_bond_atom_site_label_2
_geom_bond_distance
_geom_bond_site_symmetry_2
_geom_bond_publ_flag
Mo1 N1 1.722(6) . ?
Mo1 N2 1.740(6) . ?
Mo1 O3 2.020(4) . ?
Mo1 O1 2.042(4) . ?
Mo1 O2 2.270(4) . ?
Mo1 O2 2.282(3) 2_766 ?
Mo2 N3 1.716(5) . ?
Mo2 O4 1.772(6) . ?
Mo2 O3 1.798(4) 2_766 ?
Mo2 O1 1.818(4) . ?
Mo2 O2 2.361(3) . ?
O2 Mo1 2.282(3) 2_766 ?
O3 Mo2 1.798(4) 2_766 ?
O4 C1 1.478(11) . ?
N1 C5 1.409(9) . ?
N2 C17 1.400(9) . ?
N3 C29 1.419(9) . ?
C1 C4 1.484(15) . ?
C1 C2 1.510(13) . ?
C1 C3 1.53(2) . ?
C5 C6 1.416(13) . ?
C5 C10 1.436(11) . ?
C6 C7 1.382(12) . ?
C6 C11 1.524(12) . ?
C7 C8 1.34(2) . ?
C8 C9 1.38(2) . ?
C9 C10 1.362(14) . ?
C10 C14 1.510(14) . ?
C11 C12 1.511(13) . ?
C11 C13 1.521(14) . ?
C14 C16 1.494(14) . ?
C14 C15 1.524(12) . ?
C17 C22 1.410(11) . ?
C17 C18 1.416(10) . ?
C18 C19 1.398(12) . ?
C18 C23 1.518(12) . ?
C19 C20 1.362(14) . ?
C20 C21 1.371(14) . ?
C21 C22 1.364(13) . ?
C22 C26 1.507(11) . ?
C23 C24 1.501(13) . ?
C23 C25 1.521(11) . ?
C26 C28 1.483(14) . ?
C26 C27 1.521(13) . ?
C29 C34 1.398(11) . ?
C29 C30 1.412(11) . ?
C30 C31 1.398(12) . ?
C30 C35 1.504(15) . ?
C31 C32 1.34(2) . ?
C32 C33 1.359(15) . ?
C33 C34 1.382(11) . ?
C34 C38 1.514(12) . ?
C35 C36 1.46(2) . ?
C35 C37 1.55(2) . ?
C38 C40 1.506(13) . ?
C38 C39 1.510(15) . ?
C51 C52 1.449(10) . ?
C52 C53 1.449(10) . ?
C53 C54 1.451(10) . ?
C54 C55 1.445(10) . ?
C55 C56 1.451(10) . ?
C56 C57 1.447(11) . ?
